data_7039981
loop_
_publ_author_name
'Fleischmann, Martin'
'Jones, James S.'
'Bal\'azs, G\'abor'
'Gabba\"i, Fran\,cois P'
'Scheer, Manfred'

_publ_section_title
;
 Supramolecular adducts based on weak interactions between the trimeric
 Lewis acid complex (perfluoro-ortho-phenylene)mercury and polypnictogen
 complexes.
;
_journal_issue 35
_journal_name_full 'Dalton transactions (Cambridge, England : 2003)'
_journal_page_first 13742
_journal_page_last 13749
_journal_paper_doi 10.1039/c6dt02507b
_journal_volume 45
_journal_year 2016
_chemical_formula_moiety 'C24 H15 Bi1 Mo3 O9'
_chemical_formula_sum 'C24 H15 Bi Mo3 O9'
_chemical_formula_weight 944.16
_space_group_crystal_system trigonal
_space_group_IT_number 159
_space_group_name_Hall 'P 3 -2c'
_space_group_name_H-M_alt 'P 3 1 c'
_symmetry_space_group_name_Hall 'P 3 -2c'
_symmetry_space_group_name_H-M 'P 3 1 c'
_atom_sites_solution_hydrogens geom
_audit_creation_date 2015-10-21
_audit_creation_method
;
Olex2 1.2
(compiled 2015.09.30 svn.r3233 for OlexSys, GUI svn.r5103)
;
_audit_update_record
;
2016-06-20 deposited with the CCDC.
2016-07-20 downloaded from the CCDC.
;
_cell_angle_alpha 90
_cell_angle_beta 90
_cell_angle_gamma 120
_cell_formula_units_Z 2
_cell_length_a 14.8747(6)
_cell_length_b 14.8747(6)
_cell_length_c 7.4995(4)
_cell_measurement_reflns_used 1647
_cell_measurement_temperature 123(1)
_cell_measurement_theta_max 22.9700
_cell_measurement_theta_min 4.1360
_cell_volume 1437.01(11)
_computing_cell_refinement
;
CrysAlisPro, Agilent Technologies,
Version 1.171.37.31 (release 14-01-2014 CrysAlis171 .NET)
(compiled Jan 14 2014,18:38:05)
;
_computing_data_collection
;
CrysAlisPro, Agilent Technologies,
Version 1.171.37.31 (release 14-01-2014 CrysAlis171 .NET)
(compiled Jan 14 2014,18:38:05)
;
_computing_data_reduction
;
CrysAlisPro, Agilent Technologies,
Version 1.171.37.31 (release 14-01-2014 CrysAlis171 .NET)
(compiled Jan 14 2014,18:38:05)
;
_computing_molecular_graphics 'Olex2 (Dolomanov et al., 2009)'
_computing_publication_material 'Olex2 (Dolomanov et al., 2009)'
_computing_structure_refinement 'ShelXL (Sheldrick, 2015)'
_computing_structure_solution 'ShelXT (Sheldrick, 2015)'
_diffrn_ambient_temperature 123(1)
_diffrn_detector 'CCD plate'
_diffrn_detector_area_resol_mean 15.9702
_diffrn_detector_type Eos
_diffrn_measured_fraction_theta_full 0.976
_diffrn_measured_fraction_theta_max 0.907
_diffrn_measurement_details
;
  1 omega  -20.00   43.00   0.2000  100.0000
omega____ theta____ kappa____ phi______ frames
    -       11.5716  -99.0000 -150.0000 315

  2 omega  -16.00   81.00   0.2000  100.0000
omega____ theta____ kappa____ phi______ frames
    -       11.5716   77.0000    0.0000 485

  3 omega  -18.00   33.00   0.2000  100.0000
omega____ theta____ kappa____ phi______ frames
    -       11.5716   77.0000 -180.0000 255

  4 omega  -20.00   53.00   0.2000  100.0000
omega____ theta____ kappa____ phi______ frames
    -       11.5716  -99.0000   30.0000 365
;
_diffrn_measurement_device 'four-circle diffractometer'
_diffrn_measurement_device_type 'multiwire proportional'
_diffrn_measurement_method '\w scans'
_diffrn_orient_matrix_UB_11 -0.0271605000
_diffrn_orient_matrix_UB_12 -0.0422947000
_diffrn_orient_matrix_UB_13 0.0593386000
_diffrn_orient_matrix_UB_21 -0.0304312000
_diffrn_orient_matrix_UB_22 0.0217087000
_diffrn_orient_matrix_UB_23 0.0293192000
_diffrn_orient_matrix_UB_31 -0.0369639000
_diffrn_orient_matrix_UB_32 -0.0277444000
_diffrn_orient_matrix_UB_33 -0.0676047000
_diffrn_radiation_monochromator mirror
_diffrn_radiation_probe x-ray
_diffrn_radiation_type MoK\a
_diffrn_radiation_wavelength 0.71073
_diffrn_reflns_av_R_equivalents 0.1451
_diffrn_reflns_av_unetI/netI 0.1541
_diffrn_reflns_Laue_measured_fraction_full 0.976
_diffrn_reflns_Laue_measured_fraction_max 0.907
_diffrn_reflns_limit_h_max 17
_diffrn_reflns_limit_h_min -13
_diffrn_reflns_limit_k_max 18
_diffrn_reflns_limit_k_min -17
_diffrn_reflns_limit_l_max 8
_diffrn_reflns_limit_l_min -8
_diffrn_reflns_number 5998
_diffrn_reflns_point_group_measured_fraction_full 0.933
_diffrn_reflns_point_group_measured_fraction_max 0.849
_diffrn_reflns_theta_full 25.242
_diffrn_reflns_theta_max 26.357
_diffrn_reflns_theta_min 3.143
_diffrn_source 'SuperNova (Mo) X-ray Source'
_exptl_absorpt_coefficient_mu 7.429
_exptl_absorpt_correction_T_max 0.814
_exptl_absorpt_correction_T_min 0.243
_exptl_absorpt_correction_type gaussian
_exptl_absorpt_process_details
;
CrysAlisPro, Agilent Technologies,
Version 1.171.37.31 (release 14-01-2014 CrysAlis171 .NET)
(compiled Jan 14 2014,18:38:05)
Numerical absorption correction based on gaussian integration over
            a multifaceted crystal model
Empirical absorption correction using spherical harmonics,
 implemented in SCALE3 ABSPACK scaling algorithm.
;
_exptl_crystal_colour 'clear light brown'
_exptl_crystal_colour_lustre clear
_exptl_crystal_colour_modifier light
_exptl_crystal_colour_primary brown
_exptl_crystal_density_diffrn 2.182
_exptl_crystal_description needle
_exptl_crystal_F_000 880
_exptl_crystal_preparation 'Reaction of BiCl3 with Na[CpMo(CO)3] in THF.'
_exptl_crystal_recrystallization_method 'Cooling a concentrated THF solution.'
_exptl_crystal_size_max 0.2659
_exptl_crystal_size_mid 0.0249
_exptl_crystal_size_min 0.0169
_refine_diff_density_max 2.324
_refine_diff_density_min -1.962
_refine_diff_density_rms 0.231
_refine_ls_abs_structure_details
;
 Flack x determined using 343 quotients [(I+)-(I-)]/[(I+)+(I-)]
 (Parsons, Flack and Wagner, Acta Cryst. B69 (2013) 249-259).
;
_refine_ls_abs_structure_Flack 0.00(2)
_refine_ls_extinction_method none
_refine_ls_goodness_of_fit_ref 0.920
_refine_ls_hydrogen_treatment constr
_refine_ls_matrix_type full
_refine_ls_number_parameters 112
_refine_ls_number_reflns 1680
_refine_ls_number_restraints 1
_refine_ls_restrained_S_all 0.920
_refine_ls_R_factor_all 0.1111
_refine_ls_R_factor_gt 0.0686
_refine_ls_shift/su_max 0.000
_refine_ls_shift/su_mean 0.000
_refine_ls_structure_factor_coef Fsqd
_refine_ls_weighting_details 'w=1/[\s^2^(Fo^2^)+(0.0803P)^2^] where P=(Fo^2^+2Fc^2^)/3'
_refine_ls_weighting_scheme calc
_refine_ls_wR_factor_gt 0.1526
_refine_ls_wR_factor_ref 0.1620
_reflns_Friedel_coverage 0.858
_reflns_Friedel_fraction_full 0.889
_reflns_Friedel_fraction_max 0.791
_reflns_number_gt 986
_reflns_number_total 1680
_reflns_threshold_expression 'I > 2\s(I)'
_cod_data_source_file c6dt02507b2.cif
_cod_data_source_block mf270_brown_oct15
_cod_depositor_comments 'Adding full bibliography for 7039972--7039981.cif.'
_cod_original_cell_volume 1437.01(16)
_cod_database_code 7039981
_chemical_oxdiff_formula Bi(MoC3O3C5H5)3
_shelx_space_group_comment
;
The symmetry employed for this shelxl refinement is uniquely defined
by the following loop, which should always be used as a source of
symmetry information in preference to the above space-group names.
They are only intended as comments.
;
_reflns_odcompleteness_completeness 90.24
_reflns_odcompleteness_iscentric 1
_reflns_odcompleteness_theta 26.32
_olex2_refinement_description
;
1. Fixed Uiso
 At 1.2 times of:
  All C(H) groups
2.a Aromatic/amide H refined with riding coordinates:
 C4(H4), C5(H5), C6(H6), C7(H7), C8(H8)
;
_shelx_shelxl_version_number 2014/7
_olex2_exptl_crystal_mounting_method 'mineral oil'
_olex2_submission_original_sample_id MF270_brown
_olex2_submission_special_instructions 'No special instructions were received'

loop_
_space_group_symop_operation_xyz
'x, y, z'
'-y, x-y, z'
'-x+y, -x, z'
'y, x, z+1/2'
'x-y, -y, z+1/2'
'-x, -x+y, z+1/2'

loop_
_atom_site_label
_atom_site_type_symbol
_atom_site_fract_x
_atom_site_fract_y
_atom_site_fract_z
_atom_site_U_iso_or_equiv
_atom_site_adp_type
_atom_site_occupancy
_atom_site_site_symmetry_order
_atom_site_calc_flag
_atom_site_refinement_flags_posn
_atom_site_refinement_flags_adp
_atom_site_refinement_flags_occupancy
Bi1 Bi 0.3333 0.6667 0.6395(3) 0.0552(7) Uani 1 3 d S T P
Mo1 Mo 0.5590(2) 0.78867(19) 0.5353(4) 0.0514(8) Uani 1 1 d . . .
O1 O 0.541(2) 0.571(2) 0.511(4) 0.085(8) Uani 1 1 d . . .
O2 O 0.701(2) 0.805(2) 0.219(4) 0.093(9) Uani 1 1 d . . .
O3 O 0.4387(17) 0.8072(18) 0.204(4) 0.072(7) Uani 1 1 d . . .
C1 C 0.538(3) 0.648(3) 0.522(5) 0.067(11) Uani 1 1 d . . .
C2 C 0.652(3) 0.797(3) 0.328(6) 0.068(10) Uani 1 1 d . . .
C3 C 0.479(3) 0.797(3) 0.323(5) 0.060(9) Uani 1 1 d . . .
C4 C 0.691(3) 0.852(4) 0.752(7) 0.098(14) Uani 1 1 d . . .
H4 H 0.7390 0.8279 0.7611 0.118 Uiso 1 1 calc R . .
C5 C 0.698(3) 0.935(3) 0.644(6) 0.094(15) Uani 1 1 d . . .
H5 H 0.7543 0.9727 0.5637 0.112 Uiso 1 1 calc R . .
C6 C 0.622(4) 0.958(3) 0.664(5) 0.079(11) Uani 1 1 d . . .
H6 H 0.6172 1.0129 0.6090 0.095 Uiso 1 1 calc R . .
C7 C 0.556(3) 0.889(4) 0.772(6) 0.080(15) Uani 1 1 d . . .
H7 H 0.4930 0.8854 0.8062 0.096 Uiso 1 1 calc R . .
C8 C 0.592(4) 0.813(3) 0.843(6) 0.096(14) Uani 1 1 d . . .
H8 H 0.5583 0.7570 0.9236 0.115 Uiso 1 1 calc R . .

loop_
_atom_site_aniso_label
_atom_site_aniso_U_11
_atom_site_aniso_U_22
_atom_site_aniso_U_33
_atom_site_aniso_U_23
_atom_site_aniso_U_13
_atom_site_aniso_U_12
Bi1 0.0562(8) 0.0562(8) 0.0532(12) 0.000 0.000 0.0281(4)
Mo1 0.0484(15) 0.0471(15) 0.0565(16) -0.0016(15) -0.0039(14) 0.0222(13)
O1 0.076(18) 0.061(16) 0.13(2) 0.000(16) 0.009(16) 0.043(14)
O2 0.09(2) 0.12(2) 0.09(2) 0.017(17) 0.039(17) 0.072(19)
O3 0.069(17) 0.067(15) 0.070(18) 0.009(13) 0.011(13) 0.027(13)
C1 0.04(2) 0.08(3) 0.06(2) 0.00(2) -0.013(18) 0.02(2)
C2 0.06(2) 0.06(2) 0.08(3) 0.01(2) 0.01(2) 0.032(18)
C3 0.05(2) 0.07(2) 0.06(2) 0.009(19) 0.013(19) 0.032(19)
C4 0.08(3) 0.11(4) 0.12(4) -0.03(3) -0.06(3) 0.06(3)
C5 0.05(2) 0.08(3) 0.13(4) -0.05(3) -0.02(2) 0.02(2)
C6 0.09(3) 0.036(19) 0.09(3) 0.003(19) 0.01(2) 0.02(2)
C7 0.06(3) 0.09(3) 0.09(3) -0.07(3) -0.03(2) 0.04(3)
C8 0.12(3) 0.07(3) 0.07(3) 0.01(2) -0.04(3) 0.02(3)

loop_
_atom_type_symbol
_atom_type_description
_atom_type_scat_dispersion_real
_atom_type_scat_dispersion_imag
_atom_type_scat_source
C C 0.0033 0.0016 'International Tables Vol C Tables 4.2.6.8 and 6.1.1.4'
H H 0.0000 0.0000 'International Tables Vol C Tables 4.2.6.8 and 6.1.1.4'
Bi Bi -4.1077 10.2566 'International Tables Vol C Tables 4.2.6.8 and 6.1.1.4'
Mo Mo -1.6832 0.6857 'International Tables Vol C Tables 4.2.6.8 and 6.1.1.4'
O O 0.0106 0.0060 'International Tables Vol C Tables 4.2.6.8 and 6.1.1.4'

loop_
_exptl_crystal_face_index_h
_exptl_crystal_face_index_k
_exptl_crystal_face_index_l
_exptl_crystal_face_perp_dist
_exptl_oxdiff_crystal_face_indexfrac_h
_exptl_oxdiff_crystal_face_indexfrac_k
_exptl_oxdiff_crystal_face_indexfrac_l
_exptl_oxdiff_crystal_face_x
_exptl_oxdiff_crystal_face_y
_exptl_oxdiff_crystal_face_z
20 -3 0 0.0154 19.9814 -2.9579 -0.0043 -0.4179 -0.6724 -0.6562
-3 8 10 0.1311 -2.9648 8.0339 9.9934 0.3337 0.5576 -0.7889
-8 21 -1 0.0010 -8.0248 20.9945 -0.9951 -0.7291 0.6708 -0.2186
8 -21 1 0.0159 8.0248 -20.9945 0.9951 0.7291 -0.6708 0.2186
3 -8 -10 0.1181 2.9648 -8.0339 -9.9934 -0.3337 -0.5576 0.7889
-20 3 0 0.0095 -19.9814 2.9579 0.0043 0.4179 0.6724 0.6562

loop_
_geom_angle_atom_site_label_1
_geom_angle_atom_site_label_2
_geom_angle_atom_site_label_3
_geom_angle
_geom_angle_site_symmetry_1
_geom_angle_site_symmetry_3
Mo1 Bi1 Mo1 113.52(5) 2_665 3_565
Mo1 Bi1 Mo1 113.52(5) 2_665 .
Mo1 Bi1 Mo1 113.52(5) 3_565 .
C1 Mo1 Bi1 80.6(10) . .
C1 Mo1 C2 76.5(15) . .
C1 Mo1 C3 104.0(15) . .
C1 Mo1 C4 96.8(16) . .
C1 Mo1 C5 128.6(16) . .
C1 Mo1 C6 155.5(15) . .
C1 Mo1 C7 133(2) . .
C1 Mo1 C8 97.3(16) . .
C2 Mo1 Bi1 138.8(10) . .
C2 Mo1 C4 95.5(17) . .
C2 Mo1 C5 87.1(16) . .
C2 Mo1 C6 110.0(15) . .
C2 Mo1 C7 140.0(15) . .
C2 Mo1 C8 130.8(17) . .
C3 Mo1 Bi1 74.2(9) . .
C3 Mo1 C2 78.7(15) . .
C3 Mo1 C4 156.2(17) . .
C3 Mo1 C5 120.1(17) . .
C3 Mo1 C6 100.5(15) . .
C3 Mo1 C7 110.9(14) . .
C3 Mo1 C8 147.4(16) . .
C4 Mo1 Bi1 121.1(14) . .
C4 Mo1 C6 59.5(16) . .
C5 Mo1 Bi1 133.5(11) . .
C5 Mo1 C4 36.1(15) . .
C5 Mo1 C6 33.2(14) . .
C5 Mo1 C7 54.0(15) . .
C5 Mo1 C8 58.6(17) . .
C6 Mo1 Bi1 105.0(12) . .
C7 Mo1 Bi1 79.5(11) . .
C7 Mo1 C4 59.7(14) . .
C7 Mo1 C6 31.5(14) . .
C7 Mo1 C8 38.9(15) . .
C8 Mo1 Bi1 85.6(14) . .
C8 Mo1 C4 36.0(14) . .
C8 Mo1 C6 60.1(14) . .
O1 C1 Mo1 171(3) . .
O2 C2 Mo1 177(3) . .
O3 C3 Mo1 176(3) . .
Mo1 C4 H4 122.3 . .
C5 C4 Mo1 69.4(19) . .
C5 C4 H4 128.3 . .
C5 C4 C8 103(4) . .
C8 C4 Mo1 72(2) . .
C8 C4 H4 128.3 . .
Mo1 C5 H5 116.2 . .
C4 C5 Mo1 75(2) . .
C4 C5 H5 121.9 . .
C6 C5 Mo1 78(2) . .
C6 C5 C4 116(4) . .
C6 C5 H5 121.9 . .
Mo1 C6 H6 124.8 . .
C5 C6 Mo1 68(2) . .
C5 C6 H6 127.1 . .
C7 C6 Mo1 71(2) . .
C7 C6 C5 106(4) . .
C7 C6 H6 127.1 . .
Mo1 C7 H7 119.8 . .
C6 C7 Mo1 77(2) . .
C6 C7 H7 123.5 . .
C6 C7 C8 113(4) . .
C8 C7 Mo1 71(2) . .
C8 C7 H7 123.5 . .
Mo1 C8 H8 120.8 . .
C4 C8 Mo1 72(2) . .
C4 C8 C7 101(4) . .
C4 C8 H8 129.3 . .
C7 C8 Mo1 70(2) . .
C7 C8 H8 129.3 . .

loop_
_geom_bond_atom_site_label_1
_geom_bond_atom_site_label_2
_geom_bond_distance
_geom_bond_site_symmetry_2
Bi1 Mo1 3.014(3) 2_665
Bi1 Mo1 3.014(3) .
Bi1 Mo1 3.014(3) 3_565
Mo1 C1 1.96(5) .
Mo1 C2 2.04(4) .
Mo1 C3 2.03(4) .
Mo1 C4 2.35(3) .
Mo1 C5 2.28(4) .
Mo1 C6 2.41(3) .
Mo1 C7 2.34(4) .
Mo1 C8 2.35(4) .
O1 C1 1.17(4) .
O2 C2 1.06(4) .
O3 C3 1.13(4) .
C4 H4 0.9500 .
C4 C5 1.44(6) .
C4 C8 1.45(6) .
C5 H5 0.9500 .
C5 C6 1.34(5) .
C6 H6 0.9500 .
C6 C7 1.29(6) .
C7 H7 0.9500 .
C7 C8 1.56(6) .
C8 H8 0.9500 .

loop_
_geom_torsion_atom_site_label_1
_geom_torsion_atom_site_label_2
_geom_torsion_atom_site_label_3
_geom_torsion_atom_site_label_4
_geom_torsion
Mo1 C4 C5 C6 68(3)
Mo1 C4 C8 C7 -65(2)
Mo1 C5 C6 C7 62(3)
Mo1 C6 C7 C8 63(3)
Mo1 C7 C8 C4 66(3)
C4 C5 C6 Mo1 -66(3)
C4 C5 C6 C7 -4(5)
C5 C4 C8 Mo1 63(3)
C5 C4 C8 C7 -2(4)
C5 C6 C7 Mo1 -60(3)
C5 C6 C7 C8 3(5)
C6 C7 C8 Mo1 -66(3)
C6 C7 C8 C4 0(4)
C8 C4 C5 Mo1 -65(3)
C8 C4 C5 C6 4(5)
